data_4301217
loop_
_publ_author_name
'Fei-Yan Yi'
'Na Zhao'
'Wei Wu'
'Jiang-Gao Mao'

_publ_section_title
;
Syntheses and Crystal Structures of Novel Manganese(II) or Cadmium(II)
Arsonates with Dinuclear Clusters or 1D Arrays
;
_journal_name_full 'Inorganic Chemistry'
_journal_page_first 628
_journal_page_last 637
_journal_paper_doi 10.1021/ic8016535
_journal_volume 48
_journal_year 2009
_chemical_formula_sum 'C30 H23 As Cl Mn N5 O11'
_chemical_formula_weight 794.84
_chemical_name_systematic
; 
 ? 
;
_space_group_IT_number 2
_symmetry_cell_setting triclinic
_symmetry_space_group_name_Hall '-P 1'
_symmetry_space_group_name_H-M 'P -1'
_atom_sites_solution_hydrogens geom
_atom_sites_solution_primary direct
_atom_sites_solution_secondary difmap
_audit_creation_method SHELXL-97
_cell_angle_alpha 113.872(5)
_cell_angle_beta 92.578(6)
_cell_angle_gamma 102.305(6)
_cell_formula_units_Z 2
_cell_length_a 9.793(6)
_cell_length_b 12.988(8)
_cell_length_c 13.758(8)
_cell_measurement_temperature 293(2)
_cell_volume 1546.5(16)
_computing_structure_refinement 'SHELXL-97 (Sheldrick, 1997)'
_computing_structure_solution 'SHELXS-97 (Sheldrick, 1990)'
_diffrn_ambient_temperature 293(2)
_diffrn_measured_fraction_theta_full 0.982
_diffrn_measured_fraction_theta_max 0.982
_diffrn_measurement_device_type 'Rigaku Mercury CCD'
_diffrn_measurement_method 'narrow frame method'
_diffrn_radiation_monochromator graphite
_diffrn_radiation_source 'fine-focus sealed tube'
_diffrn_radiation_type MoK\a
_diffrn_radiation_wavelength 0.71073
_diffrn_reflns_av_R_equivalents 0.0428
_diffrn_reflns_av_sigmaI/netI 0.0880
_diffrn_reflns_limit_h_max 12
_diffrn_reflns_limit_h_min -12
_diffrn_reflns_limit_k_max 16
_diffrn_reflns_limit_k_min -16
_diffrn_reflns_limit_l_max 17
_diffrn_reflns_limit_l_min -17
_diffrn_reflns_number 11903
_diffrn_reflns_theta_full 27.48
_diffrn_reflns_theta_max 27.48
_diffrn_reflns_theta_min 2.15
_diffrn_standards_decay_% <1.0%
_exptl_absorpt_coefficient_mu 1.647
_exptl_absorpt_correction_T_max 1.0
_exptl_absorpt_correction_T_min 0.872
_exptl_absorpt_correction_type multi-scan
_exptl_crystal_colour yellow
_exptl_crystal_density_diffrn 1.707
_exptl_crystal_density_method 'not measured'
_exptl_crystal_description brick
_exptl_crystal_F_000 802
_exptl_crystal_size_max 0.12
_exptl_crystal_size_mid 0.10
_exptl_crystal_size_min 0.05
_refine_diff_density_max 0.794
_refine_diff_density_min -0.541
_refine_diff_density_rms 0.099
_refine_ls_extinction_method none
_refine_ls_goodness_of_fit_ref 1.035
_refine_ls_hydrogen_treatment constr
_refine_ls_matrix_type full
_refine_ls_number_parameters 430
_refine_ls_number_reflns 6967
_refine_ls_number_restraints 0
_refine_ls_restrained_S_all 1.035
_refine_ls_R_factor_all 0.1004
_refine_ls_R_factor_gt 0.0590
_refine_ls_shift/su_max 0.000
_refine_ls_shift/su_mean 0.000
_refine_ls_structure_factor_coef Fsqd
_refine_ls_weighting_details 'calc w=1/[\s^2^(Fo^2^)+(0.0520P)^2^+1.5690P] where P=(Fo^2^+2Fc^2^)/3'
_refine_ls_weighting_scheme calc
_refine_ls_wR_factor_gt 0.1185
_refine_ls_wR_factor_ref 0.1435
_reflns_number_gt 4479
_reflns_number_total 6967
_reflns_threshold_expression >2sigma(I)
_cod_data_source_file ic8016535_si_002_4.cif
_cod_data_source_block c4
_cod_depositor_comments
;
The following automatic conversions were performed:
'_exptl_absorpt_correction_type' value 'Multi-scan' changed to
'multi-scan' according to
'/home/saulius/struct/CIF-dictionaries/cif_core.dic' dictionary named
'cif_core.dic' version 2.4.1 from 2010-06-29.

Automatic conversion script
Id: cif_fix_enum 1527 2010-12-29 10:47:43Z saulius 
;
_cod_database_code 4301217

loop_
_symmetry_equiv_pos_as_xyz
'x, y, z'
'-x, -y, -z'

loop_
_atom_site_label
_atom_site_type_symbol
_atom_site_fract_x
_atom_site_fract_y
_atom_site_fract_z
_atom_site_U_iso_or_equiv
_atom_site_adp_type
_atom_site_occupancy
_atom_site_symmetry_multiplicity
_atom_site_calc_flag
_atom_site_refinement_flags
_atom_site_disorder_assembly
_atom_site_disorder_group
Mn1 Mn -0.45817(7) 0.61249(6) 0.39398(5) 0.02780(18) Uani 1 1 d . . .
As1 As -0.70733(5) 0.56493(4) 0.55853(4) 0.03104(15) Uani 1 1 d . . .
N1 N -0.3576(4) 0.8041(3) 0.4499(3) 0.0343(9) Uani 1 1 d . . .
N2 N -0.6155(4) 0.6894(3) 0.3312(3) 0.0334(9) Uani 1 1 d . . .
N3 N -0.5726(4) 0.4325(3) 0.2649(3) 0.0338(9) Uani 1 1 d . . .
N4 N -0.3616(4) 0.5856(4) 0.2349(3) 0.0338(9) Uani 1 1 d . . .
C1 C -0.2288(6) 1.0306(5) 0.4818(4) 0.0504(14) Uani 1 1 d . . .
H1A H -0.1838 1.1054 0.4915 0.060 Uiso 1 1 calc R . .
C2 C -0.3587(5) 0.9730(4) 0.4166(4) 0.0383(11) Uani 1 1 d . . .
C3 C -0.4353(7) 1.0256(5) 0.3663(5) 0.0580(16) Uani 1 1 d . . .
H3A H -0.3943 1.1007 0.3747 0.070 Uiso 1 1 calc R . .
C4 C -0.5620(7) 0.9713(5) 0.3085(5) 0.0535(15) Uani 1 1 d . . .
H4A H -0.6067 1.0080 0.2759 0.064 Uiso 1 1 calc R . .
C5 C -0.6314(5) 0.8556(5) 0.2957(4) 0.0407(12) Uani 1 1 d . . .
C6 C -0.7690(6) 0.7962(5) 0.2438(4) 0.0513(15) Uani 1 1 d . . .
H6A H -0.8214 0.8306 0.2135 0.062 Uiso 1 1 calc R . .
C7 C -0.8274(6) 0.6874(6) 0.2372(5) 0.0530(15) Uani 1 1 d . . .
H7A H -0.9196 0.6479 0.2038 0.064 Uiso 1 1 calc R . .
C8 C -0.7458(5) 0.6376(5) 0.2813(4) 0.0453(13) Uani 1 1 d . . .
H8A H -0.7855 0.5632 0.2754 0.054 Uiso 1 1 calc R . .
C9 C -0.5602(5) 0.7981(4) 0.3410(4) 0.0332(11) Uani 1 1 d . . .
C10 C -0.4201(5) 0.8598(4) 0.4038(4) 0.0321(10) Uani 1 1 d . . .
C11 C -0.2349(5) 0.8632(4) 0.5136(4) 0.0409(12) Uani 1 1 d . . .
H11A H -0.1918 0.8270 0.5477 0.049 Uiso 1 1 calc R . .
C12 C -0.1681(6) 0.9760(5) 0.5317(4) 0.0481(13) Uani 1 1 d . . .
H12A H -0.0826 1.0141 0.5773 0.058 Uiso 1 1 calc R . .
C13 C -0.7103(6) 0.2208(5) 0.0978(5) 0.0557(15) Uani 1 1 d . . .
H13A H -0.7578 0.1500 0.0420 0.067 Uiso 1 1 calc R . .
C14 C -0.6000(6) 0.2953(4) 0.0786(4) 0.0437(13) Uani 1 1 d . . .
C15 C -0.5504(7) 0.2675(6) -0.0221(4) 0.0583(16) Uani 1 1 d . . .
H15A H -0.5941 0.1970 -0.0798 0.070 Uiso 1 1 calc R . .
C16 C -0.4419(7) 0.3406(6) -0.0359(4) 0.0595(17) Uani 1 1 d . . .
H16A H -0.4111 0.3191 -0.1026 0.071 Uiso 1 1 calc R . .
C17 C -0.3730(5) 0.4497(5) 0.0489(4) 0.0403(12) Uani 1 1 d . . .
C18 C -0.2631(6) 0.5293(6) 0.0375(5) 0.0552(16) Uani 1 1 d . . .
H18A H -0.2300 0.5115 -0.0282 0.066 Uiso 1 1 calc R . .
C19 C -0.2028(6) 0.6344(6) 0.1229(5) 0.0503(14) Uani 1 1 d . . .
H19A H -0.1288 0.6882 0.1162 0.060 Uiso 1 1 calc R . .
C20 C -0.2555(5) 0.6583(5) 0.2197(4) 0.0435(13) Uani 1 1 d . . .
H20A H -0.2140 0.7293 0.2775 0.052 Uiso 1 1 calc R . .
C21 C -0.4206(5) 0.4823(4) 0.1499(4) 0.0323(10) Uani 1 1 d . . .
C22 C -0.5336(5) 0.4017(4) 0.1657(4) 0.0325(10) Uani 1 1 d . . .
C23 C -0.6753(5) 0.3576(5) 0.2785(4) 0.0460(13) Uani 1 1 d . . .
H23A H -0.7006 0.3774 0.3469 0.055 Uiso 1 1 calc R . .
C24 C -0.7481(6) 0.2511(5) 0.1971(5) 0.0591(16) Uani 1 1 d . . .
H24A H -0.8209 0.2018 0.2106 0.071 Uiso 1 1 calc R . .
C25 C -0.7215(3) 0.6721(2) 0.70030(18) 0.0334(11) Uani 1 1 d G . .
C26 C -0.8316(3) 0.6464(2) 0.7537(2) 0.0394(12) Uani 1 1 d G . .
H26A H -0.9021 0.5775 0.7196 0.047 Uiso 1 1 calc R . .
C27 C -0.8364(3) 0.7236(3) 0.8581(2) 0.0365(11) Uani 1 1 d G . .
C28 C -0.7311(3) 0.8266(2) 0.90913(18) 0.0379(11) Uani 1 1 d G . .
C29 C -0.6210(3) 0.8523(2) 0.8557(2) 0.0461(13) Uani 1 1 d G . .
H29A H -0.5505 0.9212 0.8898 0.055 Uiso 1 1 calc R . .
C30 C -0.6162(3) 0.7751(3) 0.7513(2) 0.0408(12) Uani 1 1 d G . .
H30A H -0.5425 0.7923 0.7155 0.049 Uiso 1 1 calc R . .
N5 N -0.9458(5) 0.6903(5) 0.9125(4) 0.0567(13) Uani 1 1 d . . .
O4 O -1.0278(5) 0.5948(4) 0.8677(4) 0.0889(17) Uani 1 1 d . . .
O5 O -0.9549(5) 0.7598(4) 1.0029(3) 0.0840(15) Uani 1 1 d . . .
O6 O -0.7256(4) 0.9094(3) 1.0103(3) 0.0581(10) Uani 1 1 d . . .
H6B H -0.7952 0.8900 1.0359 0.087 Uiso 1 1 calc R . .
O1 O -0.5619(3) 0.6223(3) 0.5247(3) 0.0417(8) Uani 1 1 d . . .
O2 O -0.7194(3) 0.4331(3) 0.5528(2) 0.0345(7) Uani 1 1 d . . .
O3 O -0.8505(3) 0.5429(3) 0.4692(3) 0.0463(9) Uani 1 1 d . . .
H3B H -0.8911 0.5946 0.4958 0.069 Uiso 1 1 calc R . .
Cl1 Cl -0.95124(16) 0.99304(13) 0.78726(12) 0.0559(4) Uani 1 1 d . . .
O11 O -0.8884(9) 1.0838(6) 0.7663(7) 0.189(4) Uani 1 1 d . . .
O12 O -0.9627(6) 0.8844(5) 0.7022(4) 0.114(2) Uani 1 1 d . . .
O13 O -1.0908(6) 1.0048(6) 0.7980(6) 0.128(2) Uani 1 1 d . . .
O14 O -0.8986(10) 0.9921(7) 0.8775(5) 0.203(5) Uani 1 1 d . . .
O1W O -0.9967(4) 0.6986(3) 0.5017(4) 0.0642(12) Uani 1 1 d . . .
H1WA H -0.9783 0.7505 0.5648 0.096 Uiso 1 1 d R . .
H1WB H -1.0781 0.6581 0.4925 0.096 Uiso 1 1 d R . .

loop_
_atom_site_aniso_label
_atom_site_aniso_U_11
_atom_site_aniso_U_22
_atom_site_aniso_U_33
_atom_site_aniso_U_23
_atom_site_aniso_U_13
_atom_site_aniso_U_12
Mn1 0.0310(4) 0.0266(4) 0.0266(4) 0.0111(3) 0.0061(3) 0.0087(3)
As1 0.0325(3) 0.0362(3) 0.0307(3) 0.0164(2) 0.0110(2) 0.0155(2)
N1 0.033(2) 0.031(2) 0.037(2) 0.011(2) 0.0047(18) 0.0105(17)
N2 0.036(2) 0.032(2) 0.033(2) 0.0160(19) 0.0052(18) 0.0061(17)
N3 0.036(2) 0.031(2) 0.035(2) 0.0162(19) 0.0077(18) 0.0060(17)
N4 0.034(2) 0.041(3) 0.029(2) 0.017(2) 0.0075(17) 0.0101(18)
C1 0.055(4) 0.037(3) 0.052(4) 0.016(3) 0.017(3) 0.001(3)
C2 0.046(3) 0.027(3) 0.040(3) 0.012(2) 0.009(2) 0.006(2)
C3 0.075(4) 0.042(4) 0.063(4) 0.033(3) 0.010(3) 0.007(3)
C4 0.086(5) 0.042(3) 0.048(3) 0.029(3) 0.014(3) 0.028(3)
C5 0.049(3) 0.045(3) 0.029(3) 0.013(2) 0.002(2) 0.021(3)
C6 0.067(4) 0.062(4) 0.033(3) 0.017(3) 0.003(3) 0.040(3)
C7 0.036(3) 0.064(4) 0.053(4) 0.017(3) -0.004(3) 0.018(3)
C8 0.037(3) 0.045(3) 0.043(3) 0.011(3) -0.002(2) 0.005(2)
C9 0.041(3) 0.035(3) 0.027(3) 0.014(2) 0.006(2) 0.017(2)
C10 0.040(3) 0.026(3) 0.033(3) 0.013(2) 0.008(2) 0.010(2)
C11 0.037(3) 0.037(3) 0.041(3) 0.007(3) 0.005(2) 0.013(2)
C12 0.038(3) 0.047(3) 0.047(3) 0.010(3) 0.007(2) 0.004(2)
C13 0.065(4) 0.033(3) 0.045(4) 0.003(3) -0.011(3) -0.004(3)
C14 0.058(4) 0.032(3) 0.034(3) 0.007(2) -0.003(2) 0.014(3)
C15 0.075(4) 0.051(4) 0.029(3) -0.002(3) -0.008(3) 0.020(3)
C16 0.080(5) 0.066(4) 0.028(3) 0.008(3) 0.012(3) 0.035(4)
C17 0.049(3) 0.050(3) 0.027(3) 0.015(3) 0.011(2) 0.025(3)
C18 0.063(4) 0.081(5) 0.039(3) 0.031(4) 0.028(3) 0.038(4)
C19 0.038(3) 0.067(4) 0.056(4) 0.036(4) 0.017(3) 0.013(3)
C20 0.041(3) 0.049(3) 0.041(3) 0.021(3) 0.011(2) 0.007(2)
C21 0.038(3) 0.034(3) 0.026(2) 0.012(2) 0.003(2) 0.015(2)
C22 0.042(3) 0.030(3) 0.026(2) 0.009(2) 0.003(2) 0.015(2)
C23 0.047(3) 0.040(3) 0.044(3) 0.015(3) 0.006(3) 0.002(2)
C24 0.060(4) 0.041(4) 0.063(4) 0.019(3) 0.003(3) -0.007(3)
C25 0.035(3) 0.038(3) 0.035(3) 0.019(2) 0.011(2) 0.015(2)
C26 0.037(3) 0.037(3) 0.035(3) 0.007(2) 0.009(2) 0.007(2)
C27 0.035(3) 0.041(3) 0.032(3) 0.014(2) 0.011(2) 0.009(2)
C28 0.048(3) 0.037(3) 0.031(3) 0.013(2) 0.008(2) 0.018(2)
C29 0.054(3) 0.036(3) 0.044(3) 0.015(3) 0.007(3) 0.006(2)
C30 0.042(3) 0.045(3) 0.045(3) 0.027(3) 0.015(2) 0.013(2)
N5 0.056(3) 0.059(4) 0.043(3) 0.014(3) 0.021(2) 0.003(3)
O4 0.083(3) 0.072(3) 0.073(3) 0.009(3) 0.043(3) -0.022(3)
O5 0.094(4) 0.078(3) 0.044(3) 0.000(2) 0.041(2) -0.001(3)
O6 0.070(3) 0.054(3) 0.035(2) 0.005(2) 0.0118(19) 0.011(2)
O1 0.040(2) 0.048(2) 0.039(2) 0.0209(18) 0.0148(16) 0.0093(16)
O2 0.0352(18) 0.0334(19) 0.0365(19) 0.0150(16) 0.0061(15) 0.0113(14)
O3 0.041(2) 0.057(2) 0.041(2) 0.0151(19) 0.0006(16) 0.0250(18)
Cl1 0.0623(10) 0.0424(9) 0.0485(9) 0.0083(7) -0.0017(7) 0.0079(7)
O11 0.233(9) 0.078(5) 0.208(8) 0.041(5) 0.105(7) -0.033(5)
O12 0.135(5) 0.068(4) 0.081(4) -0.023(3) 0.013(3) 0.020(3)
O13 0.106(5) 0.104(5) 0.183(7) 0.056(5) 0.033(4) 0.050(4)
O14 0.322(11) 0.142(7) 0.097(5) -0.011(5) -0.109(6) 0.117(7)
O1W 0.042(2) 0.050(3) 0.094(3) 0.021(2) 0.009(2) 0.0173(19)

loop_
_atom_type_symbol
_atom_type_description
_atom_type_scat_dispersion_real
_atom_type_scat_dispersion_imag
_atom_type_scat_source
C C 0.0033 0.0016 'International Tables Vol C Tables 4.2.6.8 and 6.1.1.4'
H H 0.0000 0.0000 'International Tables Vol C Tables 4.2.6.8 and 6.1.1.4'
N N 0.0061 0.0033 'International Tables Vol C Tables 4.2.6.8 and 6.1.1.4'
O O 0.0106 0.0060 'International Tables Vol C Tables 4.2.6.8 and 6.1.1.4'
Cl Cl 0.1484 0.1585 'International Tables Vol C Tables 4.2.6.8 and 6.1.1.4'
As As 0.0499 2.0058 'International Tables Vol C Tables 4.2.6.8 and 6.1.1.4'
Mn Mn 0.3368 0.7283 'International Tables Vol C Tables 4.2.6.8 and 6.1.1.4'

loop_
_geom_angle_atom_site_label_1
_geom_angle_atom_site_label_2
_geom_angle_atom_site_label_3
_geom_angle
_geom_angle_site_symmetry_1
_geom_angle_site_symmetry_3
_geom_angle_publ_flag
O1 Mn1 O2 95.36(13) . 2_466 ?
O1 Mn1 N1 98.37(14) . . ?
O2 Mn1 N1 97.62(13) 2_466 . ?
O1 Mn1 N3 102.49(14) . . ?
O2 Mn1 N3 98.18(13) 2_466 . ?
N1 Mn1 N3 152.42(14) . . ?
O1 Mn1 N2 92.37(13) . . ?
O2 Mn1 N2 168.36(13) 2_466 . ?
N1 Mn1 N2 72.59(14) . . ?
N3 Mn1 N2 88.59(14) . . ?
O1 Mn1 N4 173.97(14) . . ?
O2 Mn1 N4 87.53(13) 2_466 . ?
N1 Mn1 N4 86.46(14) . . ?
N3 Mn1 N4 71.81(14) . . ?
N2 Mn1 N4 85.60(13) . . ?
O1 As1 O2 115.35(16) . . ?
O1 As1 O3 109.97(17) . . ?
O2 As1 O3 102.96(17) . . ?
O1 As1 C25 107.08(16) . . ?
O2 As1 C25 110.81(14) . . ?
O3 As1 C25 110.67(15) . . ?
C11 N1 C10 117.2(4) . . ?
C11 N1 Mn1 126.1(3) . . ?
C10 N1 Mn1 116.2(3) . . ?
C8 N2 C9 117.4(4) . . ?
C8 N2 Mn1 128.2(3) . . ?
C9 N2 Mn1 114.2(3) . . ?
C23 N3 C22 117.6(4) . . ?
C23 N3 Mn1 125.3(3) . . ?
C22 N3 Mn1 117.1(3) . . ?
C20 N4 C21 117.2(4) . . ?
C20 N4 Mn1 127.8(3) . . ?
C21 N4 Mn1 115.0(3) . . ?
C12 C1 C2 119.2(5) . . ?
C12 C1 H1A 120.4 . . ?
C2 C1 H1A 120.4 . . ?
C1 C2 C10 117.8(5) . . ?
C1 C2 C3 123.5(5) . . ?
C10 C2 C3 118.7(5) . . ?
C4 C3 C2 122.6(5) . . ?
C4 C3 H3A 118.7 . . ?
C2 C3 H3A 118.7 . . ?
C3 C4 C5 120.6(5) . . ?
C3 C4 H4A 119.7 . . ?
C5 C4 H4A 119.7 . . ?
C6 C5 C9 116.2(5) . . ?
C6 C5 C4 124.2(5) . . ?
C9 C5 C4 119.5(5) . . ?
C7 C6 C5 120.3(5) . . ?
C7 C6 H6A 119.9 . . ?
C5 C6 H6A 119.9 . . ?
C6 C7 C8 118.5(5) . . ?
C6 C7 H7A 120.7 . . ?
C8 C7 H7A 120.7 . . ?
N2 C8 C7 123.9(5) . . ?
N2 C8 H8A 118.0 . . ?
C7 C8 H8A 118.0 . . ?
N2 C9 C5 123.5(5) . . ?
N2 C9 C10 117.8(4) . . ?
C5 C9 C10 118.7(4) . . ?
N1 C10 C2 123.0(5) . . ?
N1 C10 C9 117.1(4) . . ?
C2 C10 C9 119.9(4) . . ?
N1 C11 C12 123.3(5) . . ?
N1 C11 H11A 118.3 . . ?
C12 C11 H11A 118.3 . . ?
C1 C12 C11 119.4(5) . . ?
C1 C12 H12A 120.3 . . ?
C11 C12 H12A 120.3 . . ?
C24 C13 C14 120.4(5) . . ?
C24 C13 H13A 119.8 . . ?
C14 C13 H13A 119.8 . . ?
C13 C14 C22 117.2(5) . . ?
C13 C14 C15 123.6(5) . . ?
C22 C14 C15 119.2(5) . . ?
C16 C15 C14 121.4(6) . . ?
C16 C15 H15A 119.3 . . ?
C14 C15 H15A 119.3 . . ?
C15 C16 C17 121.6(5) . . ?
C15 C16 H16A 119.2 . . ?
C17 C16 H16A 119.2 . . ?
C18 C17 C21 117.4(5) . . ?
C18 C17 C16 123.5(5) . . ?
C21 C17 C16 119.1(5) . . ?
C19 C18 C17 120.3(5) . . ?
C19 C18 H18A 119.9 . . ?
C17 C18 H18A 119.9 . . ?
C18 C19 C20 118.3(5) . . ?
C18 C19 H19A 120.9 . . ?
C20 C19 H19A 120.9 . . ?
N4 C20 C19 124.0(5) . . ?
N4 C20 H20A 118.0 . . ?
C19 C20 H20A 118.0 . . ?
N4 C21 C17 122.8(5) . . ?
N4 C21 C22 117.9(4) . . ?
C17 C21 C22 119.3(5) . . ?
N3 C22 C14 122.4(5) . . ?
N3 C22 C21 118.2(4) . . ?
C14 C22 C21 119.4(4) . . ?
N3 C23 C24 124.2(5) . . ?
N3 C23 H23A 117.9 . . ?
C24 C23 H23A 117.9 . . ?
C13 C24 C23 118.3(5) . . ?
C13 C24 H24A 120.9 . . ?
C23 C24 H24A 120.9 . . ?
C26 C25 C30 120.0 . . ?
C26 C25 As1 121.14(17) . . ?
C30 C25 As1 118.82(17) . . ?
C27 C26 C25 120.0 . . ?
C27 C26 H26A 120.0 . . ?
C25 C26 H26A 120.0 . . ?
C26 C27 C28 120.0 . . ?
C26 C27 N5 118.1(3) . . ?
C28 C27 N5 121.8(3) . . ?
O6 C28 C29 114.7(3) . . ?
O6 C28 C27 125.3(3) . . ?
C29 C28 C27 120.0 . . ?
C28 C29 C30 120.0 . . ?
C28 C29 H29A 120.0 . . ?
C30 C29 H29A 120.0 . . ?
C29 C30 C25 120.0 . . ?
C29 C30 H30A 120.0 . . ?
C25 C30 H30A 120.0 . . ?
O4 N5 O5 122.1(5) . . ?
O4 N5 C27 119.2(5) . . ?
O5 N5 C27 118.7(5) . . ?
C28 O6 H6B 109.5 . . ?
As1 O1 Mn1 143.0(2) . . ?
As1 O2 Mn1 121.74(17) . 2_466 ?
As1 O3 H3B 109.5 . . ?
O14 Cl1 O11 116.5(6) . . ?
O14 Cl1 O12 108.9(4) . . ?
O11 Cl1 O12 113.6(5) . . ?
O14 Cl1 O13 106.9(6) . . ?
O11 Cl1 O13 103.7(5) . . ?
O12 Cl1 O13 106.3(4) . . ?
H1WA O1W H1WB 108.6 . . ?

loop_
_geom_bond_atom_site_label_1
_geom_bond_atom_site_label_2
_geom_bond_distance
_geom_bond_site_symmetry_2
_geom_bond_publ_flag
Mn1 O1 2.077(3) . ?
Mn1 O2 2.141(3) 2_466 ?
Mn1 N1 2.257(4) . ?
Mn1 N3 2.284(4) . ?
Mn1 N2 2.314(4) . ?
Mn1 N4 2.348(4) . ?
As1 O1 1.640(3) . ?
As1 O2 1.660(3) . ?
As1 O3 1.717(3) . ?
As1 C25 1.916(2) . ?
N1 C11 1.330(6) . ?
N1 C10 1.352(5) . ?
N2 C8 1.317(6) . ?
N2 C9 1.348(6) . ?
N3 C23 1.319(6) . ?
N3 C22 1.355(6) . ?
N4 C20 1.333(6) . ?
N4 C21 1.357(6) . ?
C1 C12 1.365(7) . ?
C1 C2 1.389(7) . ?
C1 H1A 0.9300 . ?
C2 C10 1.399(6) . ?
C2 C3 1.436(7) . ?
C3 C4 1.324(8) . ?
C3 H3A 0.9300 . ?
C4 C5 1.447(8) . ?
C4 H4A 0.9300 . ?
C5 C6 1.395(8) . ?
C5 C9 1.410(6) . ?
C6 C7 1.371(8) . ?
C6 H6A 0.9300 . ?
C7 C8 1.385(7) . ?
C7 H7A 0.9300 . ?
C8 H8A 0.9300 . ?
C9 C10 1.461(7) . ?
C11 C12 1.384(7) . ?
C11 H11A 0.9300 . ?
C12 H12A 0.9300 . ?
C13 C24 1.353(8) . ?
C13 C14 1.400(8) . ?
C13 H13A 0.9300 . ?
C14 C22 1.406(7) . ?
C14 C15 1.421(8) . ?
C15 C16 1.341(9) . ?
C15 H15A 0.9300 . ?
C16 C17 1.417(8) . ?
C16 H16A 0.9300 . ?
C17 C18 1.387(8) . ?
C17 C21 1.413(6) . ?
C18 C19 1.375(8) . ?
C18 H18A 0.9300 . ?
C19 C20 1.390(7) . ?
C19 H19A 0.9300 . ?
C20 H20A 0.9300 . ?
C21 C22 1.443(7) . ?
C23 C24 1.389(8) . ?
C23 H23A 0.9300 . ?
C24 H24A 0.9300 . ?
C25 C26 1.3900 . ?
C25 C30 1.3900 . ?
C26 C27 1.3900 . ?
C26 H26A 0.9300 . ?
C27 C28 1.3900 . ?
C27 N5 1.425(5) . ?
C28 O6 1.361(4) . ?
C28 C29 1.3900 . ?
C29 C30 1.3900 . ?
C29 H29A 0.9300 . ?
C30 H30A 0.9300 . ?
N5 O4 1.214(6) . ?
N5 O5 1.228(6) . ?
O6 H6B 0.8200 . ?
O2 Mn1 2.141(3) 2_466 ?
O3 H3B 0.8200 . ?
Cl1 O14 1.329(6) . ?
Cl1 O11 1.354(6) . ?
Cl1 O12 1.399(5) . ?
Cl1 O13 1.415(6) . ?
O1W H1WA 0.8376 . ?
O1W H1WB 0.8283 . ?

loop_
_geom_hbond_atom_site_label_D
_geom_hbond_atom_site_label_H
_geom_hbond_atom_site_label_A
_geom_hbond_distance_DH
_geom_hbond_distance_HA
_geom_hbond_distance_DA
_geom_hbond_angle_DHA
_geom_hbond_site_symmetry_A
O6 H6B O5 0.82 1.92 2.605(6) 140.0 .
O3 H3B O1W 0.82 1.85 2.628(5) 158.3 .
O1W H1WA O12 0.84 1.96 2.781(7) 168.5 .
O1W H1WB O2 0.83 2.00 2.823(5) 169.4 2_366
